data_4324211
loop_
_publ_author_name
'Minghuey Shieh'
'Yen-Yi Chu'
'Miao-Hsing Hsu'
'Wei-Ming Ke'
'Chien-Nan Lin'

_publ_section_title
;
 Lead-Chromium Carbonyl Complexes Incorporated with Group 8 Metals:
 Synthesis, Reactivity, and Theoretical Calculations
;
_journal_name_full 'Inorganic Chemistry'
_journal_page_first 565
_journal_page_last 575
_journal_paper_doi 10.1021/ic101560u
_journal_volume 50
_journal_year 2011
_chemical_formula_moiety 'C34 H40 Br2 Cr4 N2 O18 Pb2'
_chemical_formula_sum 'C34 H40 Br2 Cr4 N2 O18 Pb2'
_chemical_formula_weight 1546.89
_chemical_name_systematic
;
 ?
;
_space_group_IT_number 14
_symmetry_cell_setting monoclinic
_symmetry_space_group_name_Hall '-P 2ybc'
_symmetry_space_group_name_H-M 'P 1 21/c 1'
_atom_sites_solution_hydrogens geom
_atom_sites_solution_primary direct
_atom_sites_solution_secondary difmap
_audit_creation_method SHELXL-97
_cell_angle_alpha 90.00
_cell_angle_beta 101.8046(10)
_cell_angle_gamma 90.00
_cell_formula_units_Z 2
_cell_length_a 9.5681(2)
_cell_length_b 24.6016(6)
_cell_length_c 11.3668(3)
_cell_measurement_reflns_used 42023
_cell_measurement_temperature 298(2)
_cell_measurement_theta_max 27.485
_cell_measurement_theta_min 3.395
_cell_volume 2619.05(11)
_computing_cell_refinement 'HKL Scalepack (Otwinowski & Minor 1997)'
_computing_data_collection 'Collect (Nonius BV, 1997-2000)'
_computing_data_reduction 'HKL Denzo and Scalepack (Otwinowski & Minor 19'
_computing_molecular_graphics 'Ortep-3 for Windows (Farrugia, 1997)'
_computing_publication_material 'WinGX publication routines (Farrugia, 1999)'
_computing_structure_refinement 'SHELXL-97 (Sheldrick, 1997)'
_computing_structure_solution 'SHELXS-86 (Sheldrick, 1986)'
_diffrn_ambient_temperature 298(2)
_diffrn_detector_area_resol_mean 9
_diffrn_measured_fraction_theta_full 0.971
_diffrn_measured_fraction_theta_max 0.971
_diffrn_measurement_device_type KappaCCD
_diffrn_measurement_method 'CCD rotation images, thick slices'
_diffrn_radiation_monochromator graphite
_diffrn_radiation_source 'fine-focus sealed tube'
_diffrn_radiation_type MoK\a
_diffrn_radiation_wavelength 0.71073
_diffrn_reflns_av_R_equivalents 0.0928
_diffrn_reflns_av_sigmaI/netI 0.0860
_diffrn_reflns_limit_h_max 12
_diffrn_reflns_limit_h_min -10
_diffrn_reflns_limit_k_max 31
_diffrn_reflns_limit_k_min -29
_diffrn_reflns_limit_l_max 10
_diffrn_reflns_limit_l_min -14
_diffrn_reflns_number 16978
_diffrn_reflns_theta_full 27.71
_diffrn_reflns_theta_max 27.71
_diffrn_reflns_theta_min 3.53
_exptl_absorpt_coefficient_mu 8.799
_exptl_absorpt_correction_T_max 0.4128
_exptl_absorpt_correction_T_min 0.2964
_exptl_absorpt_correction_type multi-scan
_exptl_absorpt_process_details
;
 ?
;
_exptl_crystal_colour black
_exptl_crystal_density_diffrn 2.007
_exptl_crystal_description prism
_exptl_crystal_F_000 1504
_exptl_crystal_size_max 0.4
_exptl_crystal_size_mid 0.05
_exptl_crystal_size_min 0.03
_refine_diff_density_max 3.478
_refine_diff_density_min -2.535
_refine_diff_density_rms 0.241
_refine_ls_extinction_method none
_refine_ls_goodness_of_fit_ref 1.028
_refine_ls_hydrogen_treatment fixed
_refine_ls_matrix_type full
_refine_ls_number_parameters 280
_refine_ls_number_reflns 5987
_refine_ls_number_restraints 0
_refine_ls_restrained_S_all 1.028
_refine_ls_R_factor_all 0.0950
_refine_ls_R_factor_gt 0.0709
_refine_ls_shift/su_max 0.006
_refine_ls_shift/su_mean 0.001
_refine_ls_structure_factor_coef Fsqd
_refine_ls_weighting_details 'calc w=1/[\s^2^(Fo^2^)+(0.0762P)^2^+33.1966P] where P=(Fo^2^+2Fc^2^)/3'
_refine_ls_weighting_scheme calc
_refine_ls_wR_factor_gt 0.1720
_refine_ls_wR_factor_ref 0.1838
_reflns_number_gt 4481
_reflns_number_total 5987
_reflns_threshold_expression >2sigma(I)
_cod_data_source_file ic101560u_si_002_2.cif
_cod_data_source_block 4
_cod_original_sg_symbol_H-M 'P 21/c'
_cod_database_code 4324211

loop_
_symmetry_equiv_pos_as_xyz
'x, y, z'
'-x, y+1/2, -z+1/2'
'-x, -y, -z'
'x, -y-1/2, z-1/2'

loop_
_atom_site_label
_atom_site_type_symbol
_atom_site_fract_x
_atom_site_fract_y
_atom_site_fract_z
_atom_site_U_iso_or_equiv
_atom_site_adp_type
_atom_site_occupancy
_atom_site_symmetry_multiplicity
_atom_site_calc_flag
_atom_site_refinement_flags
Pb1 Pb 0.92204(4) 0.075742(18) 0.07286(4) 0.03549(15) Uani 1 1 d .
Br1 Br 0.9880(2) 0.16113(7) -0.05838(16) 0.0717(5) Uani 1 1 d .
Cr1 Cr 0.7817(2) 0.12409(8) 0.22535(17) 0.0403(4) Uani 1 1 d .
Cr2 Cr 0.85512(17) -0.00559(7) -0.09278(14) 0.0293(4) Uani 1 1 d .
O1 O 1.0306(15) 0.2012(5) 0.2975(11) 0.080(3) Uani 1 1 d .
O2 O 0.6370(15) 0.1968(6) 0.0206(11) 0.092(4) Uani 1 1 d .
O3 O 0.6208(17) 0.1770(6) 0.3937(12) 0.103(5) Uani 1 1 d .
O4 O 0.5427(14) 0.0437(7) 0.1475(15) 0.111(5) Uani 1 1 d .
O5 O 0.9353(17) 0.0476(6) 0.4220(12) 0.101(5) Uani 1 1 d .
O6 O 0.6015(11) 0.0651(4) -0.1525(12) 0.072(3) Uani 1 1 d .
O7 O 0.7289(12) -0.0684(5) 0.0873(10) 0.069(3) Uani 1 1 d .
O8 O 0.7342(13) -0.0864(5) -0.2772(11) 0.076(3) Uani 1 1 d .
O9 O 0.9783(14) 0.0575(5) -0.2740(9) 0.073(3) Uani 1 1 d .
N1 N 0.3041(11) 0.3108(5) 0.1409(9) 0.045(2) Uani 1 1 d .
C1 C 0.9329(15) 0.1721(6) 0.2668(11) 0.049(3) Uani 1 1 d .
C2 C 0.6942(16) 0.1689(6) 0.0962(13) 0.058(4) Uani 1 1 d .
C3 C 0.6822(17) 0.1548(8) 0.3318(15) 0.071(5) Uani 1 1 d .
C4 C 0.6339(18) 0.0733(7) 0.1787(17) 0.067(4) Uani 1 1 d .
C5 C 0.8745(17) 0.0759(6) 0.3460(14) 0.059(4) Uani 1 1 d .
C6 C 0.7014(12) 0.0377(5) -0.1259(11) 0.042(3) Uani 1 1 d .
C7 C 0.7821(13) -0.0439(5) 0.0210(12) 0.045(3) Uani 1 1 d .
C8 C 0.7861(14) -0.0556(5) -0.2028(11) 0.046(3) Uani 1 1 d .
C9 C 0.9351(12) 0.0331(5) -0.1998(12) 0.045(3) Uani 1 1 d .
C10 C 0.4346(16) 0.3174(7) 0.2413(12) 0.058(4) Uani 1 1 d .
H10A H 0.4303 0.3519 0.2799 0.069 Uiso 1 1 d R
H10B H 0.4359 0.2887 0.2988 0.069 Uiso 1 1 d R
C11 C 0.5799(15) 0.3164(8) 0.2008(16) 0.074(5) Uani 1 1 d .
H11A H 0.6543 0.3209 0.2709 0.089 Uiso 1 1 d R
H11B H 0.5856 0.3452 0.1448 0.089 Uiso 1 1 d R
H11C H 0.5911 0.2821 0.1638 0.089 Uiso 1 1 d R
C12 C 0.2960(18) 0.3584(7) 0.0529(14) 0.065(4) Uani 1 1 d .
H12A H 0.3811 0.3595 0.0207 0.078 Uiso 1 1 d R
H12B H 0.2145 0.3537 -0.0113 0.078 Uiso 1 1 d R
C13 C 0.276(2) 0.4133(6) 0.107(2) 0.085(6) Uani 1 1 d .
H13A H 0.2715 0.4408 0.0461 0.102 Uiso 1 1 d R
H13B H 0.3575 0.4199 0.1703 0.102 Uiso 1 1 d R
H13C H 0.1908 0.4142 0.1384 0.102 Uiso 1 1 d R
C14 C 0.1778(18) 0.3118(7) 0.1976(13) 0.067(4) Uani 1 1 d .
H14A H 0.1831 0.2809 0.2502 0.080 Uiso 1 1 d R
H14B H 0.1796 0.3446 0.2436 0.080 Uiso 1 1 d R
C15 C 0.0328(15) 0.3102(7) 0.1141(14) 0.060(4) Uani 1 1 d .
H15A H -0.0426 0.3107 0.1584 0.072 Uiso 1 1 d R
H15B H 0.0270 0.2773 0.0678 0.072 Uiso 1 1 d R
H15C H 0.0236 0.3410 0.0613 0.072 Uiso 1 1 d R
C16 C 0.3088(17) 0.2594(6) 0.0678(14) 0.060(4) Uani 1 1 d .
H16A H 0.2225 0.2557 0.0080 0.072 Uiso 1 1 d R
H16B H 0.3893 0.2605 0.0294 0.072 Uiso 1 1 d R
C17 C 0.325(2) 0.2079(8) 0.137(2) 0.087(6) Uani 1 1 d .
H17A H 0.3274 0.1789 0.0808 0.105 Uiso 1 1 d R
H17B H 0.2457 0.2029 0.1753 0.105 Uiso 1 1 d R
H17C H 0.4124 0.2077 0.1967 0.105 Uiso 1 1 d R

loop_
_atom_site_aniso_label
_atom_site_aniso_U_11
_atom_site_aniso_U_22
_atom_site_aniso_U_33
_atom_site_aniso_U_23
_atom_site_aniso_U_13
_atom_site_aniso_U_12
Pb1 0.0367(2) 0.0353(2) 0.0351(2) -0.00232(18) 0.00870(16) 0.00182(18)
Br1 0.0906(12) 0.0592(10) 0.0707(10) 0.0055(8) 0.0293(9) -0.0063(8)
Cr1 0.0414(10) 0.0458(11) 0.0351(10) -0.0025(8) 0.0108(8) 0.0038(8)
Cr2 0.0263(8) 0.0320(9) 0.0285(8) 0.0001(7) 0.0027(6) 0.0003(7)
O1 0.106(9) 0.068(8) 0.069(7) -0.004(6) 0.024(7) -0.028(7)
O2 0.111(10) 0.095(10) 0.065(7) 0.025(7) 0.005(7) 0.048(8)
O3 0.125(12) 0.121(12) 0.074(8) -0.011(8) 0.048(8) 0.035(10)
O4 0.058(7) 0.134(13) 0.143(13) -0.045(11) 0.029(8) -0.049(8)
O5 0.138(13) 0.098(11) 0.064(8) 0.024(8) 0.014(8) 0.038(10)
O6 0.052(6) 0.062(7) 0.096(9) 0.011(6) 0.000(6) 0.019(5)
O7 0.060(6) 0.081(8) 0.069(7) 0.026(6) 0.023(5) -0.009(5)
O8 0.085(8) 0.071(8) 0.064(7) -0.021(6) -0.003(6) -0.015(6)
O9 0.092(8) 0.084(8) 0.047(6) 0.019(6) 0.021(6) -0.017(7)
N1 0.047(6) 0.052(6) 0.040(5) 0.005(5) 0.017(5) -0.001(5)
C1 0.056(8) 0.053(8) 0.036(6) 0.001(6) 0.009(6) -0.010(6)
C2 0.064(9) 0.061(9) 0.049(8) -0.005(7) 0.015(7) 0.018(7)
C3 0.059(9) 0.088(13) 0.066(10) -0.007(9) 0.014(8) 0.021(9)
C4 0.057(9) 0.071(11) 0.079(11) -0.007(9) 0.026(8) -0.010(8)
C5 0.057(8) 0.061(9) 0.055(9) -0.002(7) 0.005(7) 0.007(7)
C6 0.033(6) 0.048(7) 0.046(7) 0.003(6) 0.008(5) -0.002(5)
C7 0.036(6) 0.048(7) 0.045(7) -0.006(6) -0.005(5) 0.005(5)
C8 0.054(7) 0.043(7) 0.037(6) 0.006(6) 0.000(5) -0.001(6)
C9 0.032(6) 0.050(7) 0.051(7) -0.008(6) 0.001(5) 0.008(5)
C10 0.065(9) 0.073(10) 0.034(7) -0.002(7) 0.004(6) -0.004(7)
C11 0.041(8) 0.102(14) 0.075(11) 0.005(10) 0.002(7) 0.000(8)
C12 0.070(10) 0.069(11) 0.056(9) 0.011(8) 0.010(7) 0.004(8)
C13 0.107(15) 0.045(9) 0.104(15) 0.001(9) 0.026(12) 0.012(9)
C14 0.084(11) 0.081(11) 0.040(7) -0.015(8) 0.023(7) -0.001(9)
C15 0.054(8) 0.069(10) 0.060(9) -0.014(8) 0.016(7) 0.004(7)
C16 0.061(9) 0.056(9) 0.060(9) -0.009(7) 0.007(7) -0.001(7)
C17 0.063(10) 0.076(13) 0.123(17) -0.020(12) 0.018(11) -0.008(9)

loop_
_atom_type_symbol
_atom_type_description
_atom_type_scat_dispersion_real
_atom_type_scat_dispersion_imag
_atom_type_scat_source
C C 0.0033 0.0016 'International Tables Vol C Tables 4.2.6.8 and 6.1.1.4'
H H 0.0000 0.0000 'International Tables Vol C Tables 4.2.6.8 and 6.1.1.4'
Cr Cr 0.3209 0.6236 'International Tables Vol C Tables 4.2.6.8 and 6.1.1.4'
N N 0.0061 0.0033 'International Tables Vol C Tables 4.2.6.8 and 6.1.1.4'
O O 0.0106 0.0060 'International Tables Vol C Tables 4.2.6.8 and 6.1.1.4'
Pb Pb -3.3944 10.1111 'International Tables Vol C Tables 4.2.6.8 and 6.1.1.4'
Br Br -0.2901 2.4595 'International Tables Vol C Tables 4.2.6.8 and 6.1.1.4'

loop_
_geom_angle_atom_site_label_1
_geom_angle_atom_site_label_2
_geom_angle_atom_site_label_3
_geom_angle
_geom_angle_site_symmetry_1
_geom_angle_site_symmetry_3
Cr1 Pb1 Cr2 135.81(6) . 3_755
Cr1 Pb1 Br1 102.40(6) . .
Cr2 Pb1 Br1 105.66(5) 3_755 .
Cr1 Pb1 Cr2 133.89(6) . .
Cr2 Pb1 Cr2 70.21(5) 3_755 .
Br1 Pb1 Cr2 103.61(5) . .
C1 Cr1 C3 93.0(7) . .
C1 Cr1 C4 177.0(7) . .
C3 Cr1 C4 89.9(8) . .
C1 Cr1 C5 89.3(7) . .
C3 Cr1 C5 90.6(7) . .
C4 Cr1 C5 90.1(7) . .
C1 Cr1 C2 91.4(7) . .
C3 Cr1 C2 93.7(7) . .
C4 Cr1 C2 88.9(8) . .
C5 Cr1 C2 175.6(6) . .
C1 Cr1 Pb1 88.8(4) . .
C3 Cr1 Pb1 177.8(6) . .
C4 Cr1 Pb1 88.3(5) . .
C5 Cr1 Pb1 88.1(5) . .
C2 Cr1 Pb1 87.6(4) . .
C8 Cr2 C6 95.3(6) . .
C8 Cr2 C9 92.2(6) . .
C6 Cr2 C9 89.3(5) . .
C8 Cr2 C7 90.0(6) . .
C6 Cr2 C7 92.2(5) . .
C9 Cr2 C7 177.2(5) . .
C8 Cr2 Pb1 78.0(4) . 3_755
C6 Cr2 Pb1 172.5(4) . 3_755
C9 Cr2 Pb1 87.6(4) . 3_755
C7 Cr2 Pb1 91.2(4) . 3_755
C8 Cr2 Pb1 171.9(4) . .
C6 Cr2 Pb1 77.0(4) . .
C9 Cr2 Pb1 90.4(4) . .
C7 Cr2 Pb1 87.7(4) . .
Pb1 Cr2 Pb1 109.79(5) 3_755 .
C14 N1 C10 106.8(10) . .
C14 N1 C16 111.7(11) . .
C10 N1 C16 112.8(11) . .
C14 N1 C12 109.5(12) . .
C10 N1 C12 109.5(11) . .
C16 N1 C12 106.5(11) . .
O1 C1 Cr1 177.1(13) . .
O2 C2 Cr1 177.1(13) . .
O3 C3 Cr1 175.5(18) . .
O4 C4 Cr1 177.8(19) . .
O5 C5 Cr1 177.6(16) . .
O6 C6 Cr2 177.0(13) . .
O7 C7 Cr2 175.9(11) . .
O8 C8 Cr2 176.1(13) . .
O9 C9 Cr2 175.6(11) . .
N1 C10 C11 115.1(11) . .
C13 C12 N1 114.4(14) . .
N1 C14 C15 116.8(11) . .
C17 C16 N1 115.7(14) . .

loop_
_geom_bond_atom_site_label_1
_geom_bond_atom_site_label_2
_geom_bond_distance
_geom_bond_site_symmetry_2
Pb1 Cr1 2.6786(19) .
Pb1 Cr2 2.7163(17) 3_755
Pb1 Br1 2.7241(17) .
Pb1 Cr2 2.7323(17) .
Cr1 C1 1.853(14) .
Cr1 C3 1.848(16) .
Cr1 C4 1.881(17) .
Cr1 C5 1.890(16) .
Cr1 C2 1.889(15) .
Cr2 C8 1.782(14) .
Cr2 C6 1.793(12) .
Cr2 C9 1.831(15) .
Cr2 C7 1.849(15) .
Cr2 Pb1 2.7163(17) 3_755
O1 C1 1.172(17) .
O2 C2 1.147(17) .
O3 C3 1.143(18) .
O4 C4 1.137(19) .
O5 C5 1.169(18) .
O6 C6 1.158(15) .
O7 C7 1.162(16) .
O8 C8 1.168(16) .
O9 C9 1.177(16) .
N1 C14 1.481(18) .
N1 C10 1.519(17) .
N1 C16 1.519(18) .
N1 C12 1.532(18) .
C10 C11 1.55(2) .
C12 C13 1.51(2) .
C14 C15 1.51(2) .
C16 C17 1.48(2) .
